data_7150608
loop_
_publ_author_name
'Rahanyan, Nelli'
'Linden, Anthony'
'Baldridge, Kim K.'
'Siegel, Jay S.'

_publ_section_title
;
 Diels--Alder reactions of 3,6-disubstituted 1,2,4,5-tetrazines.
 Synthesis and X-ray crystal structures of diazafluoranthene
 derivatives
;
_journal_issue 10
_journal_name_full 'Organic &amp; Biomolecular Chemistry'
_journal_page_first 2082
_journal_page_last 2092
_journal_paper_doi 10.1039/b820551e
_journal_volume 7
_journal_year 2009
_chemical_formula_moiety 'C22 H12 N2 S2'
_chemical_formula_sum 'C22 H12 N2 S2'
_chemical_formula_weight 368.47
_chemical_name_systematic
;
?
;
_space_group_IT_number 60
_symmetry_cell_setting orthorhombic
_symmetry_Int_Tables_number 60
_symmetry_space_group_name_Hall '-P 2n 2ab'
_symmetry_space_group_name_H-M 'P b c n'
_atom_sites_solution_hydrogens geom
_atom_sites_solution_primary direct
_atom_sites_solution_secondary difmap
_audit_creation_date 07-02-07
_audit_creation_method SHELXL-97
_cell_angle_alpha 90.00
_cell_angle_beta 90.00
_cell_angle_gamma 90.00
_cell_formula_units_Z 4
_cell_length_a 21.4777(6)
_cell_length_b 10.0334(3)
_cell_length_c 7.5250(3)
_cell_measurement_reflns_used 25449
_cell_measurement_temperature 160(1)
_cell_measurement_theta_max 30.0
_cell_measurement_theta_min 2.0
_cell_volume 1621.60(9)
_computing_cell_refinement 'DENZO-SMN (Otwinowski & Minor, 1997)'
_computing_data_collection 'COLLECT (Nonius, 2000)'
_computing_data_reduction 'DENZO-SMN and SCALEPACK (Otwinowski & Minor, 1997)'
_computing_molecular_graphics 'ORTEPII (Johnson, 1976)'
_computing_publication_material 'SHELXL97 and PLATON (Spek, 2006)'
_computing_structure_refinement 'SHELXL97 (Sheldrick, 1997)'
_computing_structure_solution 'SIR92 (Altomare et al., 1994)'
_diffrn_ambient_temperature 160(1)
_diffrn_detector '65 mm CCD camera on \k goniostat'
_diffrn_detector_area_resol_mean 9
_diffrn_measured_fraction_theta_full 0.994
_diffrn_measured_fraction_theta_max 0.994
_diffrn_measurement_device_type 'Nonius KappaCCD area-detector diffractometer'
_diffrn_measurement_method '\f and \w scans with \k offsets'
_diffrn_radiation_monochromator 'horizontally mounted graphite crystal'
_diffrn_radiation_source 'Nonius FR590 sealed tube generator'
_diffrn_radiation_type 'Mo K\a'
_diffrn_radiation_wavelength 0.71073
_diffrn_reflns_av_R_equivalents 0.0857
_diffrn_reflns_av_sigmaI/netI 0.0397
_diffrn_reflns_limit_h_max 30
_diffrn_reflns_limit_h_min -29
_diffrn_reflns_limit_k_max 14
_diffrn_reflns_limit_k_min -14
_diffrn_reflns_limit_l_max 10
_diffrn_reflns_limit_l_min -10
_diffrn_reflns_number 24334
_diffrn_reflns_theta_full 30.03
_diffrn_reflns_theta_max 30.03
_diffrn_reflns_theta_min 2.24
_diffrn_standards_decay_% 0
_diffrn_standards_number 0
_exptl_absorpt_coefficient_mu 0.336
_exptl_absorpt_correction_T_max 0.998
_exptl_absorpt_correction_T_min 0.814
_exptl_absorpt_correction_type multi-scan
_exptl_absorpt_process_details '(Blessing, 1995)'
_exptl_crystal_colour yellow
_exptl_crystal_density_diffrn 1.509
_exptl_crystal_density_method 'not measured'
_exptl_crystal_description needle
_exptl_crystal_F_000 760
_exptl_crystal_size_max 0.22
_exptl_crystal_size_mid 0.15
_exptl_crystal_size_min 0.05
_refine_diff_density_max 0.424
_refine_diff_density_min -0.367
_refine_diff_density_rms 0.078
_refine_ls_extinction_method none
_refine_ls_goodness_of_fit_ref 1.039
_refine_ls_hydrogen_treatment constr
_refine_ls_matrix_type full
_refine_ls_number_parameters 119
_refine_ls_number_reflns 2364
_refine_ls_number_restraints 0
_refine_ls_restrained_S_all 1.039
_refine_ls_R_factor_all 0.0700
_refine_ls_R_factor_gt 0.0503
_refine_ls_shift/su_max 0.001
_refine_ls_shift/su_mean 0.000
_refine_ls_structure_factor_coef Fsqd
_refine_ls_weighting_details 'w=1/[\s^2^(Fo^2^)+(0.0765P)^2^+0.9575P] where P=(Fo^2^+2Fc^2^)/3'
_refine_ls_weighting_scheme calc
_refine_ls_wR_factor_gt 0.1249
_refine_ls_wR_factor_ref 0.1365
_reflns_number_gt 1861
_reflns_number_total 2364
_reflns_threshold_expression 'I > 2\s(I)'
_cod_data_source_file b820551e.txt
_cod_data_source_block SG0705
_cod_original_sg_symbol_H-M 'P b c n '
_cod_database_code 7150608

loop_
_symmetry_equiv_pos_as_xyz
'x, y, z'
'-x+1/2, -y+1/2, z+1/2'
'x+1/2, -y+1/2, -z'
'-x, y, -z+1/2'
'-x, -y, -z'
'x-1/2, y-1/2, -z-1/2'
'-x-1/2, y-1/2, z'
'x, -y, z-1/2'

loop_
_atom_site_label
_atom_site_type_symbol
_atom_site_fract_x
_atom_site_fract_y
_atom_site_fract_z
_atom_site_U_iso_or_equiv
_atom_site_adp_type
_atom_site_occupancy
_atom_site_symmetry_multiplicity
_atom_site_calc_flag
_atom_site_refinement_flags
_atom_site_disorder_assembly
_atom_site_disorder_group
S11 S 0.84804(2) -0.25885(5) 0.04227(7) 0.02602(17) Uani 1 1 d . . .
N1 N 0.97041(7) -0.21648(14) 0.2245(2) 0.0189(3) Uani 1 1 d . . .
C2 C 0.94020(8) -0.10111(16) 0.1923(2) 0.0168(3) Uani 1 1 d . . .
C3 C 0.96975(7) 0.02247(16) 0.2128(2) 0.0155(3) Uani 1 1 d . . .
C4 C 0.95161(8) 0.16160(16) 0.1780(2) 0.0168(3) Uani 1 1 d . . .
C5 C 0.90392(8) 0.22576(18) 0.0898(2) 0.0197(4) Uani 1 1 d . . .
H5 H 0.8712 0.1762 0.0363 0.024 Uiso 1 1 calc R . .
C6 C 0.90454(9) 0.36694(18) 0.0803(3) 0.0230(4) Uani 1 1 d . . .
H6 H 0.8724 0.4108 0.0161 0.028 Uiso 1 1 calc R . .
C7 C 0.95001(9) 0.44289(18) 0.1609(3) 0.0235(4) Uani 1 1 d . . .
H7 H 0.9478 0.5374 0.1567 0.028 Uiso 1 1 calc R . .
C8 C 1.0000 0.3798(2) 0.2500 0.0195(5) Uani 1 2 d S . .
C9 C 1.0000 0.2404(2) 0.2500 0.0175(5) Uani 1 2 d S . .
C10 C 0.87392(8) -0.11732(17) 0.1495(2) 0.0185(3) Uani 1 1 d . . .
C12 C 0.77220(9) -0.2098(2) 0.0596(3) 0.0300(5) Uani 1 1 d . . .
H12 H 0.7381 -0.2594 0.0139 0.036 Uiso 1 1 calc R . .
C13 C 0.76613(9) -0.0914(2) 0.1465(3) 0.0281(4) Uani 1 1 d . . .
H13 H 0.7273 -0.0497 0.1693 0.034 Uiso 1 1 calc R . .
C14 C 0.82439(8) -0.03739(18) 0.1992(3) 0.0215(4) Uani 1 1 d . . .
H14 H 0.8289 0.0444 0.2616 0.026 Uiso 1 1 calc R . .

loop_
_atom_site_aniso_label
_atom_site_aniso_U_11
_atom_site_aniso_U_22
_atom_site_aniso_U_33
_atom_site_aniso_U_23
_atom_site_aniso_U_13
_atom_site_aniso_U_12
S11 0.0257(3) 0.0193(2) 0.0331(3) -0.00390(18) -0.00191(19) -0.00525(16)
N1 0.0193(7) 0.0151(7) 0.0224(8) -0.0003(6) 0.0020(6) -0.0004(5)
C2 0.0192(8) 0.0149(7) 0.0164(8) 0.0003(6) 0.0013(6) -0.0004(6)
C3 0.0171(7) 0.0136(7) 0.0159(8) -0.0002(6) 0.0022(6) 0.0000(6)
C4 0.0191(8) 0.0142(7) 0.0172(8) 0.0000(6) 0.0035(6) -0.0003(6)
C5 0.0188(8) 0.0207(8) 0.0196(8) 0.0015(7) 0.0023(6) 0.0011(6)
C6 0.0224(8) 0.0198(8) 0.0268(9) 0.0050(7) 0.0044(7) 0.0058(6)
C7 0.0264(9) 0.0150(8) 0.0291(10) 0.0029(7) 0.0064(7) 0.0031(6)
C8 0.0221(11) 0.0149(10) 0.0213(12) 0.000 0.0059(9) 0.000
C9 0.0203(11) 0.0148(10) 0.0174(11) 0.000 0.0036(9) 0.000
C10 0.0216(8) 0.0159(7) 0.0178(8) -0.0004(6) -0.0006(6) -0.0034(6)
C12 0.0235(9) 0.0312(10) 0.0354(11) 0.0029(9) -0.0046(8) -0.0093(8)
C13 0.0193(9) 0.0322(10) 0.0327(11) 0.0027(8) 0.0004(7) -0.0015(7)
C14 0.0197(8) 0.0204(8) 0.0244(9) -0.0001(7) 0.0003(7) -0.0010(6)

loop_
_atom_type_symbol
_atom_type_description
_atom_type_number_in_cell
_atom_type_scat_dispersion_real
_atom_type_scat_dispersion_imag
_atom_type_scat_source
C C 88 0.0033 0.0016
; International Tables for Crystallography (1992).
Vol. C, Tables 4.2.6.8 and 6.1.1.4
;
H H 48 0.0000 0.0000
; International Tables for Crystallography (1992).
Vol. C, Tables 4.2.6.8 and 6.1.1.4
;
N N 8 0.0061 0.0033
; International Tables for Crystallography (1992).
Vol. C, Tables 4.2.6.8 and 6.1.1.4
;
S S 8 0.1246 0.1234
; International Tables for Crystallography (1992).
Vol. C, Tables 4.2.6.8 and 6.1.1.4
;

loop_
_geom_angle_atom_site_label_1
_geom_angle_atom_site_label_2
_geom_angle_atom_site_label_3
_geom_angle
_geom_angle_site_symmetry_1
_geom_angle_site_symmetry_3
_geom_angle_publ_flag
C12 S11 C10 91.96(10) . . ?
N1 N1 C2 120.83(9) 4_755 . ?
N1 C2 C3 121.43(15) . . ?
N1 C2 C10 114.25(15) . . ?
C3 C2 C10 124.13(15) . . ?
C2 C3 C3 117.36(10) . 4_755 ?
C2 C3 C4 134.37(15) . . ?
C3 C3 C4 108.25(9) 4_755 . ?
C5 C4 C9 117.99(16) . . ?
C5 C4 C3 136.39(16) . . ?
C9 C4 C3 105.51(15) . . ?
C4 C5 C6 118.89(17) . . ?
C4 C5 H5 120.6 . . ?
C6 C5 H5 120.6 . . ?
C7 C6 C5 122.43(17) . . ?
C7 C6 H6 118.8 . . ?
C5 C6 H6 118.8 . . ?
C6 C7 C8 119.88(17) . . ?
C6 C7 H7 120.1 . . ?
C8 C7 H7 120.1 . . ?
C9 C8 C7 116.59(12) . . ?
C7 C8 C7 126.8(2) . 4_755 ?
C8 C9 C4 123.99(10) . . ?
C4 C9 C4 112.0(2) . 4_755 ?
C14 C10 C2 128.44(16) . . ?
C14 C10 S11 110.85(13) . . ?
C2 C10 S11 120.40(13) . . ?
C13 C12 S11 112.32(15) . . ?
C13 C12 H12 123.8 . . ?
S11 C12 H12 123.8 . . ?
C12 C13 C14 112.49(17) . . ?
C12 C13 H13 123.8 . . ?
C14 C13 H13 123.8 . . ?
C10 C14 C13 112.37(17) . . ?
C10 C14 H14 123.8 . . ?
C13 C14 H14 123.8 . . ?

loop_
_geom_bond_atom_site_label_1
_geom_bond_atom_site_label_2
_geom_bond_distance
_geom_bond_site_symmetry_2
_geom_bond_publ_flag
S11 C12 1.707(2) . ?
S11 C10 1.7252(18) . ?
N1 N1 1.328(3) 4_755 ?
N1 C2 1.349(2) . ?
C2 C3 1.401(2) . ?
C2 C10 1.469(2) . ?
C3 C3 1.415(3) 4_755 ?
C3 C4 1.473(2) . ?
C4 C5 1.380(2) . ?
C4 C9 1.414(2) . ?
C5 C6 1.418(2) . ?
C5 H5 0.9500 . ?
C6 C7 1.379(3) . ?
C6 H6 0.9500 . ?
C7 C8 1.415(2) . ?
C7 H7 0.9500 . ?
C8 C9 1.399(3) . ?
C10 C14 1.384(2) . ?
C12 C13 1.362(3) . ?
C12 H12 0.9500 . ?
C13 C14 1.420(3) . ?
C13 H13 0.9500 . ?
C14 H14 0.9500 . ?

loop_
_geom_torsion_atom_site_label_1
_geom_torsion_atom_site_label_2
_geom_torsion_atom_site_label_3
_geom_torsion_atom_site_label_4
_geom_torsion
_geom_torsion_site_symmetry_1
_geom_torsion_site_symmetry_2
_geom_torsion_site_symmetry_3
_geom_torsion_site_symmetry_4
_geom_torsion_publ_flag
N1 N1 C2 C3 -0.6(3) 4_755 . . . ?
N1 N1 C2 C10 -175.89(19) 4_755 . . . ?
N1 C2 C3 C3 -6.8(3) . . . 4_755 ?
C10 C2 C3 C3 168.03(18) . . . 4_755 ?
N1 C2 C3 C4 175.24(18) . . . . ?
C10 C2 C3 C4 -10.0(3) . . . . ?
C2 C3 C4 C5 -11.8(4) . . . . ?
C3 C3 C4 C5 170.1(2) 4_755 . . . ?
C2 C3 C4 C9 172.45(17) . . . . ?
C3 C3 C4 C9 -5.7(2) 4_755 . . . ?
C9 C4 C5 C6 -2.0(2) . . . . ?
C3 C4 C5 C6 -177.36(18) . . . . ?
C4 C5 C6 C7 -2.1(3) . . . . ?
C5 C6 C7 C8 3.1(3) . . . . ?
C6 C7 C8 C9 0.13(19) . . . . ?
C6 C7 C8 C7 -179.87(19) . . . 4_755 ?
C7 C8 C9 C4 -4.43(12) . . . . ?
C7 C8 C9 C4 175.56(12) . . . 4_755 ?
C7 C8 C9 C4 -4.43(12) 4_755 . . 4_755 ?
C5 C4 C9 C8 5.40(18) . . . . ?
C3 C4 C9 C8 -177.89(8) . . . . ?
C5 C4 C9 C4 -174.60(18) . . . 4_755 ?
C3 C4 C9 C4 2.11(8) . . . 4_755 ?
N1 C2 C10 C14 142.03(19) . . . . ?
C3 C2 C10 C14 -33.1(3) . . . . ?
N1 C2 C10 S11 -30.9(2) . . . . ?
C3 C2 C10 S11 154.01(14) . . . . ?
C12 S11 C10 C14 1.23(15) . . . . ?
C12 S11 C10 C2 175.29(15) . . . . ?
C10 S11 C12 C13 -1.13(18) . . . . ?
S11 C12 C13 C14 0.7(2) . . . . ?
C2 C10 C14 C13 -174.50(18) . . . . ?
S11 C10 C14 C13 -1.0(2) . . . . ?
C12 C13 C14 C10 0.2(3) . . . . ?
